data_2007313
loop_
_publ_author_name
'Pajunen, Aarne'
'Pirkko Karhunen'
'G\"osta Brunow'

_publ_section_title
7-(4-Hydroxy-3-methoxyphenyl)-6-hydroxymethyl-4,10-dimethoxy-2,8-dipropyl-<i>cis</i>-6,7-dihydrodibenzo[<i>b</i>,<i>d</i>]oxepin-11-ol
_journal_issue 6
_journal_name_full 'Acta Crystallographica Section C'
_journal_page_first 885
_journal_page_last 887
_journal_paper_doi 10.1107/S0108270197019811
_journal_volume 54
_journal_year 1998
_chemical_formula_moiety 'C30 H36 O7'
_chemical_formula_structural 'C30 H36 O7'
_chemical_formula_sum 'C30 H36 O7'
_chemical_formula_weight 508.59
_chemical_name_systematic
;
 ?
;
_space_group_IT_number 14
_symmetry_cell_setting monoclinic
_symmetry_space_group_name_Hall '-P 2yn'
_symmetry_space_group_name_H-M 'P 1 21/n 1'
_audit_creation_method 'SHELXL93 (Sheldrick, 1993)'
_cell_angle_alpha 90.00
_cell_angle_beta 94.74(3)
_cell_angle_gamma 90.00
_cell_formula_units_Z 4
_cell_length_a 9.256(4)
_cell_length_b 11.917(4)
_cell_length_c 23.489(8)
_cell_measurement_reflns_used 25
_cell_measurement_temperature 193(2)
_cell_measurement_theta_max 12.76
_cell_measurement_theta_min 8.14
_cell_volume 2582.1(17)
_computing_cell_refinement 'MSC/AFC Diffractometer Control Software'
_computing_data_collection
;
MSC/AFC Diffractometer Control Software
(Molecular Structure Corporation, 1993a)
;
_computing_data_reduction 'TEXSAN PROCESS (Molecular Structure Corporation, 1993b)'
_computing_molecular_graphics SHELXTL/PC
_computing_publication_material SHELXL93
_computing_structure_refinement 'SHELXL93 (Sheldrick, 1993)'
_computing_structure_solution 'SHELXTL/PC (Sheldrick, 1990)'
_diffrn_ambient_temperature 193(2)
_diffrn_measurement_device 'Rigaku AFC-7S'
_diffrn_measurement_method 2\q/\w
_diffrn_radiation_monochromator graphite
_diffrn_radiation_source 'fine-focus sealed tube'
_diffrn_radiation_type MoK\a
_diffrn_radiation_wavelength 0.71073
_diffrn_reflns_av_R_equivalents 0.027
_diffrn_reflns_av_sigmaI/netI 0.033
_diffrn_reflns_limit_h_max 11
_diffrn_reflns_limit_h_min 0
_diffrn_reflns_limit_k_max 14
_diffrn_reflns_limit_k_min 0
_diffrn_reflns_limit_l_max 27
_diffrn_reflns_limit_l_min -27
_diffrn_reflns_number 4765
_diffrn_reflns_theta_max 25.02
_diffrn_reflns_theta_min 2.79
_diffrn_standards_decay_% 0
_diffrn_standards_interval_count 200
_diffrn_standards_number 3
_exptl_absorpt_coefficient_mu 0.092
_exptl_absorpt_correction_type none
_exptl_crystal_colour 'pale yellow'
_exptl_crystal_density_diffrn 1.308
_exptl_crystal_density_meas 1.31(2)
_exptl_crystal_density_method flotation
_exptl_crystal_description Prismatic
_exptl_crystal_F_000 1088
_exptl_crystal_size_max 0.45
_exptl_crystal_size_mid 0.30
_exptl_crystal_size_min 0.25
_refine_diff_density_max 0.318
_refine_diff_density_min -0.344
_refine_ls_extinction_method none
_refine_ls_goodness_of_fit_all 0.927
_refine_ls_goodness_of_fit_obs 0.985
_refine_ls_hydrogen_treatment 'H atoms riding'
_refine_ls_matrix_type full
_refine_ls_number_parameters 344
_refine_ls_number_reflns 4523
_refine_ls_number_restraints 0
_refine_ls_restrained_S_all 0.927
_refine_ls_restrained_S_obs 0.985
_refine_ls_R_factor_all 0.082
_refine_ls_R_factor_obs .064
_refine_ls_shift/esd_max 0.045
_refine_ls_shift/esd_mean 0.005
_refine_ls_structure_factor_coef Fsqd
_refine_ls_weighting_details 'w = 1/[\s^2^(Fo^2^)+(0.1459P)^2^+1.2408P] where P = (Fo^2^+2Fc^2^)/3'
_refine_ls_weighting_scheme calc
_refine_ls_wR_factor_all 0.194
_refine_ls_wR_factor_obs .181
_reflns_number_observed 3547
_reflns_number_total 4523
_reflns_observed_criterion I>2\s(I)
_cod_data_source_file cf1215.cif
_cod_data_source_block structure
_cod_depositor_comments
;
The following automatic conversions were performed:

'_refine_ls_weighting_scheme' value 'calc w =
1/[\s^2^(Fo^2^)+(0.1459P)^2^+1.2408P] where P = (Fo^2^+2Fc^2^)/3' was
changed to 'calc'. New tag '_refine_ls_weighting_details' was
created. The value of the new tag was set to 'w =
1/[\s^2^(Fo^2^)+(0.1459P)^2^+1.2408P] where P = (Fo^2^+2Fc^2^)/3'.

Automatic conversion script
Id: cif_fix_values 3143 2015-03-26 13:38:13Z robertas 
;
_cod_original_sg_symbol_H-M 'P 21/n'
_cod_database_code 2007313

loop_
_symmetry_equiv_pos_as_xyz
'x, y, z'
'-x+1/2, y+1/2, -z+1/2'
'-x, -y, -z'
'x-1/2, -y-1/2, z-1/2'

loop_
_atom_site_aniso_label
_atom_site_aniso_U_11
_atom_site_aniso_U_22
_atom_site_aniso_U_33
_atom_site_aniso_U_12
_atom_site_aniso_U_13
_atom_site_aniso_U_23
O1 .0408(9) .0358(9) .0187(8) -.0055(7) -.0014(7) .0010(7)
O2 .0387(10) .0697(13) .0257(9) .0026(9) -.0011(7) -.0147(9)
O3 .0401(10) .0473(11) .0308(9) .0022(8) .0034(7) -.0163(8)
O4 .0643(12) .0218(9) .0362(10) .0036(8) -.0033(9) -.0044(7)
O5 .0529(11) .0340(9) .0249(9) .0050(8) -.0082(8) -.0093(7)
O6 .0574(11) .0250(9) .0338(9) -.0030(8) -.0017(8) .0050(7)
O7 .0501(10) .0395(10) .0342(10) -.0028(8) -.0038(8) -.0146(8)
C1 .0438(14) .0351(13) .0193(11) -.0002(10) .0001(10) -.0081(9)
C2 .0390(13) .0333(12) .0248(12) -.0006(10) -.0015(10) -.0049(10)
C3 .0458(14) .0289(12) .0229(11) .0032(10) .0048(10) -.0034(9)
C4 .0482(15) .048(2) .0245(12) .0001(12) -.0002(11) -.0150(11)
C5 .0424(14) .0460(15) .0252(13) -.0018(11) -.0031(11) -.0105(11)
C6 .0400(13) .0231(11) .0198(11) -.0006(9) .0005(9) -.0014(8)
C7 .0376(12) .0271(12) .0186(11) .0011(10) -.0035(9) -.0026(9)
C8 .0376(12) .0263(12) .0211(11) -.0001(9) -.0001(9) -.0012(9)
C9 .0464(14) .0310(12) .0228(12) .0024(11) -.0030(10) .0019(10)
C10 .059(2) .0228(12) .0300(13) .0030(11) -.0043(12) .0045(10)
C11 .0454(14) .0242(12) .0284(12) -.0019(10) .0021(10) -.0007(9)
C12 .0398(13) .0291(12) .0219(11) -.0013(10) -.0033(9) -.0037(9)
C13 .0359(12) .0247(11) .0202(11) -.0008(9) -.0001(9) -.0012(9)
C14 .0385(12) .0275(12) .0169(10) .0028(10) .0033(9) -.0018(9)
C15 .0413(13) .0280(12) .0218(11) -.0009(10) .0005(10) -.0036(9)
C16 .0402(13) .0363(13) .0221(11) .0011(10) .0005(10) -.0013(10)
C17 .0481(14) .0317(13) .0217(11) .0080(11) .0006(10) .0048(9)
C18 .0440(13) .0270(12) .0226(11) .0003(10) .0047(10) -.0020(9)
C19 .0362(12) .0288(12) .0183(11) .0007(9) -.0005(9) -.0029(9)
C20 .0378(12) .0294(12) .0184(11) .0008(10) -.0048(9) -.0030(9)
C21 .0448(14) .0306(13) .0280(12) -.0034(11) .0010(10) -.0034(10)
C22 .058(2) .0292(13) .043(2) .0038(12) .0040(13) .0098(11)
C23 .048(2) .049(2) .0328(14) -.0009(13) -.0086(12) .0065(12)
C24A .063(3) .050(3) .047(2) -.008(2) -.023(2) .002(2)
C24B .078(10) .061(10) .028(7) -.020(8) -.010(7) .000(6)
C25 .118(4) .088(3) .052(2) .001(3) -.014(2) -.030(2)
C26 .090(2) .0298(14) .040(2) .0119(14) .002(2) .0015(12)
C27 .064(2) .0336(14) .0319(14) .0041(12) -.0122(12) .0018(11)
C28 .076(2) .048(2) .0326(15) -.0029(15) -.0041(14) .0038(12)
C29 .132(4) .074(2) .027(2) -.024(2) -.012(2) .001(2)
C30 .0433(14) .066(2) .0243(13) .0009(13) -.0046(11) -.0068(12)

loop_
_atom_site_label
_atom_site_fract_x
_atom_site_fract_y
_atom_site_fract_z
_atom_site_U_iso_or_equiv
_atom_site_thermal_displace_type
_atom_site_calc_flag
_atom_site_refinement_flags
_atom_site_occupancy
_atom_site_disorder_group
_atom_site_type_symbol
O1 .2573(2) .21894(14) .18109(6) .0320(4) Uani d . 1 . O
O2 .8656(2) .2129(2) .10446(7) .0449(5) Uani d . 1 . O
O3 .8431(2) .1163(2) .00149(7) .0394(5) Uani d . 1 . O
H3A .9175(2) .1406(2) .02131(7) .047 Uiso d R 1 . H
O4 .3148(2) .72966(14) .18619(8) .0412(5) Uani d . 1 . O
O5 .4288(2) .56109(14) .24732(7) .0379(4) Uani d . 1 . O
H5A .3646(2) .60200(14) .26083(7) .045 Uiso d R 1 . H
O6 .3879(2) .05194(14) .23807(7) .0390(5) Uani d . 1 . O
O7 .1353(2) .1024(2) .04390(8) .0417(5) Uani d . 1 . O
H7A .1442(2) .0358(2) .03171(8) .050 Uiso d R 1 . H
C1 .6061(3) .2500(2) .09861(10) .0329(6) Uani d . 1 . C
H1A .6148(3) .2843(2) .13572(10) .039 Uiso d R 1 . H
C2 .7295(3) .2081(2) .07724(10) .0326(5) Uani d . 1 . C
C3 .7214(3) .1560(2) .02367(10) .0324(5) Uani d . 1 . C
C4 .5884(3) .1454(2) -.00601(11) .0405(6) Uani d . 1 . C
H4A .5796(3) .1080(2) -.04233(11) .049 Uiso d R 1 . H
C5 .4645(3) .1877(2) .01569(10) .0382(6) Uani d . 1 . C
H5B .3724(3) .1791(2) -.00583(10) .046 Uiso d R 1 . H
C6 .4711(3) .2426(2) .06833(9) .0277(5) Uani d . 1 . C
C7 .3293(3) .2947(2) .08641(9) .0281(5) Uani d . 1 . C
H7B .2739(3) .3047(2) .05039(9) .034 Uiso d R 1 . H
C8 .3365(2) .4135(2) .11094(9) .0285(5) Uani d . 1 . C
C9 .2729(3) .5020(2) .07861(10) .0337(6) Uani d . 1 . C
C10 .2682(3) .6094(2) .10253(11) .0377(6) Uani d . 1 . C
H10A .2308(3) .6702(2) .07888(11) .045 Uiso d R 1 . H
C11 .3217(3) .6289(2) .15806(10) .0327(6) Uani d . 1 . C
C12 .3826(3) .5415(2) .19107(10) .0306(5) Uani d . 1 . C
C13 .3927(2) .4339(2) .16830(9) .0271(5) Uani d . 1 . C
C14 .4591(3) .3434(2) .20525(9) .0276(5) Uani d . 1 . C
C15 .5908(3) .3610(2) .23847(9) .0305(5) Uani d . 1 . C
H15A .6373(3) .4329(2) .23786(9) .037 Uiso d R 1 . H
C16 .6559(3) .2768(2) .27258(10) .0330(6) Uani d . 1 . C
C17 .5888(3) .1721(2) .27270(10) .0339(6) Uani d . 1 . C
H17A .6345(3) .1128(2) .29524(10) .041 Uiso d R 1 . H
C18 .4605(3) .1518(2) .24017(10) .0311(5) Uani d . 1 . C
C19 .3942(3) .2383(2) .20654(9) .0279(5) Uani d . 1 . C
C20 .2285(3) .2218(2) .11960(9) .0289(5) Uani d . 1 . C
H20A .1343(3) .2551(2) .11242(9) .035 Uiso d R 1 . H
C21 .2099(3) .1012(2) .09951(10) .0346(6) Uani d . 1 . C
H21A .3022(3) .0646(2) .09900(10) .041 Uiso d R 1 . H
H21B .1533(3) .0615(2) .12544(10) .041 Uiso d R 1 . H
C22 .4433(3) -.0332(2) .27668(12) .0436(6) Uani d . 1 . C
H22A .3855(3) -.0999(2) .27159(12) .065 Uiso d R 1 . H
H22B .5413(3) -.0496(2) .26889(12) .065 Uiso d R 1 . H
H22C .4419(3) -.0072(2) .31532(12) .065 Uiso d R 1 . H
C23 .7956(3) .2957(2) .30881(12) .0441(7) Uani d . 1 . C
H23A .8732(3) .2979(2) .28414(12) .053 Uiso d PR .782(9) 1 H
H23B .8123(3) .2324(2) .33380(12) .053 Uiso d PR .782(9) 1 H
H23C .8439(3) .3597(2) .29439(12) .053 Uiso d PR .218(9) 2 H
H23D .8570(3) .2316(2) .30516(12) .053 Uiso d PR .218(9) 2 H
C24A .8014(5) .4021(4) .3454(2) .0548(14) Uani d P .782(9) 1 C
H24A .7944(5) .4662(4) .3205(2) .066 Uiso d PR .782(9) 1 H
H24B .8934(5) .4056(4) .3674(2) .066 Uiso d PR .782(9) 1 H
C24B .7770(18) .3156(13) .3695(6) .056(5) Uani d P .218(9) 2 C
H24C .8710(18) .3266(13) .3891(6) .068 Uiso d PR .218(9) 2 H
H24D .7374(18) .2482(13) .3844(6) .068 Uiso d PR .218(9) 2 H
C25 .6845(5) .4082(4) .3844(2) .0871(13) Uani d . 1 . C
H25A .6929(5) .4765(4) .4061(2) .131 Uiso d PR .782(9) 1 H
H25B .5922(5) .4063(4) .3625(2) .131 Uiso d PR .782(9) 1 H
H25C .6922(5) .3451(4) .4099(2) .131 Uiso d PR .782(9) 1 H
H25D .6799(5) .4122(4) .4250(2) .131 Uiso d PR .218(9) 2 H
H25E .7242(5) .4768(4) .3710(2) .131 Uiso d PR .218(9) 2 H
H25F .5887(5) .3973(4) .3662(2) .131 Uiso d PR .218(9) 2 H
C26 .2264(4) .8148(2) .15884(13) .0533(8) Uani d . 1 . C
H26A .2323(4) .8810(2) .18218(13) .080 Uiso d R 1 . H
H26B .2611(4) .8314(2) .12236(13) .080 Uiso d R 1 . H
H26C .1275(4) .7901(2) .15356(13) .080 Uiso d R 1 . H
C27 .2037(3) .4891(2) .01770(11) .0439(7) Uani d . 1 . C
H27A .1392(3) .5510(2) .00898(11) .053 Uiso d R 1 . H
H27B .1464(3) .4218(2) .01571(11) .053 Uiso d R 1 . H
C28 .3097(4) .4845(3) -.02724(12) .0526(8) Uani d . 1 . C
H28A .3703(4) .4196(3) -.02063(12) .063 Uiso d R 1 . H
H28B .3708(4) .5497(3) -.02454(12) .063 Uiso d R 1 . H
C29 .2317(5) .4769(3) -.08716(14) .0787(12) Uani d . 1 . C
H29A .3023(5) .4732(3) -.11481(14) .118 Uiso d R 1 . H
H29B .1719(5) .4110(3) -.09020(14) .118 Uiso d R 1 . H
H29C .1723(5) .5423(3) -.09415(14) .118 Uiso d R 1 . H
C30 .8737(3) .2292(3) .16454(11) .0449(7) Uani d . 1 . C
H30A .9734(3) .2308(3) .17951(11) .067 Uiso d R 1 . H
H30B .8282(3) .2990(3) .17295(11) .067 Uiso d R 1 . H
H30C .8246(3) .1687(3) .18179(11) .067 Uiso d R 1 . H

loop_
_atom_type_symbol
_atom_type_description
_atom_type_scat_dispersion_real
_atom_type_scat_dispersion_imag
_atom_type_scat_source
C C 0.0033 0.0016 'International Tables Vol C Tables 4.2.6.8 and 6.1.1.4'
H H 0.0000 0.0000 'International Tables Vol C Tables 4.2.6.8 and 6.1.1.4'
O O 0.0106 0.0060 'International Tables Vol C Tables 4.2.6.8 and 6.1.1.4'

loop_
_geom_angle_atom_site_label_1
_geom_angle_atom_site_label_2
_geom_angle_atom_site_label_3
_geom_angle
_geom_angle_publ_flag
C19 O1 C20 121.2(2) yes
C2 O2 C30 116.2(2) no
C11 O4 C26 117.0(2) no
C18 O6 C22 116.5(2) no
C2 C1 C6 121.9(2) no
O2 C2 C1 125.0(2) no
O2 C2 C3 114.7(2) no
C1 C2 C3 120.3(2) no
O3 C3 C4 120.6(2) no
O3 C3 C2 120.8(2) no
C4 C3 C2 118.5(2) no
C3 C4 C5 121.0(2) no
C4 C5 C6 121.3(2) no
C1 C6 C5 117.1(2) no
C1 C6 C7 125.7(2) no
C5 C6 C7 117.2(2) no
C8 C7 C20 110.0(2) yes
C8 C7 C6 117.7(2) no
C20 C7 C6 118.6(2) no
C9 C8 C13 119.2(2) no
C9 C8 C7 119.4(2) no
C13 C8 C7 121.1(2) yes
C10 C9 C8 119.8(2) no
C10 C9 C27 116.4(2) no
C8 C9 C27 123.8(2) no
C11 C10 C9 121.0(2) no
O4 C11 C10 125.2(2) no
O4 C11 C12 114.8(2) no
C10 C11 C12 120.0(2) no
O5 C12 C11 119.3(2) no
O5 C12 C13 119.9(2) no
C11 C12 C13 120.8(2) no
C12 C13 C8 119.3(2) no
C12 C13 C14 118.8(2) no
C8 C13 C14 122.0(2) yes
C19 C14 C15 118.6(2) no
C19 C14 C13 120.6(2) yes
C15 C14 C13 120.8(2) no
C16 C15 C14 121.7(2) no
C15 C16 C17 118.4(2) no
C15 C16 C23 121.9(2) no
C17 C16 C23 119.7(2) no
C18 C17 C16 121.3(2) no
O6 C18 C17 124.9(2) no
O6 C18 C19 115.3(2) no
C17 C18 C19 119.8(2) no
O1 C19 C14 121.7(2) yes
O1 C19 C18 117.7(2) no
C14 C19 C18 120.2(2) no
O1 C20 C21 107.2(2) no
O1 C20 C7 116.8(2) yes
C21 C20 C7 115.9(2) no
O7 C21 C20 108.0(2) no
C24B C23 C16 114.1(7) no
C16 C23 C24A 115.5(3) no
C25 C24A C23 113.3(3) no
C25 C24B C23 118.2(10) no
C28 C27 C9 114.5(2) no
C27 C28 C29 111.3(3) no

loop_
_geom_bond_atom_site_label_1
_geom_bond_atom_site_label_2
_geom_bond_site_symmetry_2
_geom_bond_distance
_geom_bond_publ_flag
O1 C19 . 1.375(3) yes
O1 C20 . 1.447(3) yes
O2 C2 . 1.366(3) no
O2 C30 . 1.420(3) no
O3 C3 . 1.364(3) no
O4 C11 . 1.374(3) no
O4 C26 . 1.422(3) no
O5 C12 . 1.375(3) no
O6 C18 . 1.365(3) no
O6 C22 . 1.427(3) no
O7 C21 . 1.426(3) no
C1 C2 . 1.378(4) no
C1 C6 . 1.389(3) no
C2 C3 . 1.400(3) no
C3 C4 . 1.370(4) no
C4 C5 . 1.387(4) no
C5 C6 . 1.396(3) no
C6 C7 . 1.543(3) no
C7 C8 . 1.527(3) yes
C7 C20 . 1.535(3) yes
C8 C9 . 1.401(3) no
C8 C13 . 1.425(3) yes
C9 C10 . 1.399(3) no
C9 C27 . 1.526(3) no
C10 C11 . 1.376(3) no
C11 C12 . 1.390(3) no
C12 C13 . 1.396(3) no
C13 C14 . 1.485(3) yes
C14 C19 . 1.391(3) yes
C14 C15 . 1.408(3) no
C15 C16 . 1.390(3) no
C16 C17 . 1.393(4) no
C16 C23 . 1.505(4) no
C17 C18 . 1.380(4) no
C18 C19 . 1.408(3) no
C20 C21 . 1.518(3) no
C23 C24B . 1.470(14) no
C23 C24A . 1.530(5) no
C24A C25 . 1.477(6) no
C24B C25 . 1.46(2) no
C27 C28 . 1.501(4) no
C28 C29 . 1.531(4) no

loop_
_geom_hbond_atom_site_label_D
_geom_hbond_atom_site_label_H
_geom_hbond_atom_site_label_A
_geom_hbond_site_symmetry_A
_geom_hbond_distance_HA
_geom_hbond_distance_DA
_geom_hbond_angle_DHA
O3 H3A O7 1_655 2.092 2.809(3) 142
O5 H5A O1 2 2.309 3.133(3) 163
O7 H7A O3 3_655 1.980 2.829(3) 176

loop_
_geom_torsion_atom_site_label_1
_geom_torsion_atom_site_label_2
_geom_torsion_atom_site_label_3
_geom_torsion_atom_site_label_4
_geom_torsion
_geom_torsion_publ_flag
C30 O2 C2 C1 20.6(4) ?
C30 O2 C2 C3 -159.6(2) ?
C6 C1 C2 O2 179.7(2) ?
C6 C1 C2 C3 -0.2(4) ?
O2 C2 C3 O3 -1.2(3) ?
C1 C2 C3 O3 178.6(2) ?
O2 C2 C3 C4 178.6(2) ?
C1 C2 C3 C4 -1.6(4) ?
O3 C3 C4 C5 -178.6(2) ?
C2 C3 C4 C5 1.6(4) ?
C3 C4 C5 C6 0.1(4) ?
C2 C1 C6 C5 1.8(4) ?
C2 C1 C6 C7 -175.0(2) ?
C4 C5 C6 C1 -1.8(4) ?
C4 C5 C6 C7 175.3(2) ?
C1 C6 C7 C8 42.2(3) ?
C5 C6 C7 C8 -134.6(2) ?
C1 C6 C7 C20 -94.5(3) ?
C5 C6 C7 C20 88.7(3) ?
C20 C7 C8 C9 -110.6(2) ?
C6 C7 C8 C9 109.3(3) ?
C20 C7 C8 C13 62.6(3) yes
C6 C7 C8 C13 -77.5(3) ?
C13 C8 C9 C10 1.3(4) ?
C7 C8 C9 C10 174.7(2) ?
C13 C8 C9 C27 -177.4(2) ?
C7 C8 C9 C27 -4.1(4) ?
C8 C9 C10 C11 -1.8(4) ?
C27 C9 C10 C11 177.0(2) ?
C26 O4 C11 C10 10.2(4) ?
C26 O4 C11 C12 -166.8(2) ?
C9 C10 C11 O4 -176.3(2) ?
C9 C10 C11 C12 0.6(4) ?
O4 C11 C12 O5 0.5(3) ?
C10 C11 C12 O5 -176.7(2) ?
O4 C11 C12 C13 178.3(2) ?
C10 C11 C12 C13 1.1(4) ?
O5 C12 C13 C8 176.3(2) ?
C11 C12 C13 C8 -1.5(4) ?
O5 C12 C13 C14 -2.4(3) ?
C11 C12 C13 C14 179.9(2) ?
C9 C8 C13 C12 0.3(3) ?
C7 C8 C13 C12 -172.9(2) ?
C9 C8 C13 C14 178.9(2) ?
C7 C8 C13 C14 5.6(3) yes
C12 C13 C14 C19 134.8(2) ?
C8 C13 C14 C19 -43.8(3) yes
C12 C13 C14 C15 -47.0(3) ?
C8 C13 C14 C15 134.5(2) ?
C19 C14 C15 C16 -0.6(3) ?
C13 C14 C15 C16 -178.9(2) ?
C14 C15 C16 C17 1.0(3) ?
C14 C15 C16 C23 -179.1(2) ?
C15 C16 C17 C18 -0.3(4) ?
C23 C16 C17 C18 179.8(2) ?
C22 O6 C18 C17 6.1(3) ?
C22 O6 C18 C19 -172.9(2) ?
C16 C17 C18 O6 -179.8(2) ?
C16 C17 C18 C19 -0.8(4) ?
C20 O1 C19 C14 68.2(3) yes
C20 O1 C19 C18 -119.4(2) ?
C15 C14 C19 O1 171.7(2) ?
C13 C14 C19 O1 -10.0(3) yes
C15 C14 C19 C18 -0.5(3) ?
C13 C14 C19 C18 177.8(2) ?
O6 C18 C19 O1 7.8(3) ?
C17 C18 C19 O1 -171.3(2) ?
O6 C18 C19 C14 -179.7(2) ?
C17 C18 C19 C14 1.2(3) ?
C19 O1 C20 C21 105.5(2) ?
C19 O1 C20 C7 -26.4(3) yes
C8 C7 C20 O1 -52.8(3) yes
C6 C7 C20 O1 87.0(2) ?
C8 C7 C20 C21 179.5(2) ?
C6 C7 C20 C21 -40.7(3) ?
O1 C20 C21 O7 160.9(2) ?
C7 C20 C21 O7 -66.8(3) ?
C15 C16 C23 C24B 100.9(7) ?
C17 C16 C23 C24B -79.2(7) ?
C15 C16 C23 C24A 48.3(4) ?
C17 C16 C23 C24A -131.8(3) ?
C24B C23 C24A C25 -43.2(9) ?
C16 C23 C24A C25 57.0(4) ?
C16 C23 C24B C25 -56.9(12) ?
C24A C23 C24B C25 46.3(8) ?
C23 C24B C25 C24A -47.3(8) ?
C23 C24A C25 C24B 42.7(8) ?
C10 C9 C27 C28 102.4(3) ?
C8 C9 C27 C28 -78.8(3) ?
C9 C27 C28 C29 -177.4(3) ?
